data_4502159
loop_
_publ_author_name
'Landenberger, Kira B.'
'Matzger, Adam J.'

_publ_section_title
;
 Cocrystal Engineering of a Prototype Energetic Material: Supramolecular
 Chemistry of 2,4,6-Trinitrotoluene
;
_journal_issue 12
_journal_name_full 'Crystal Growth &amp; Design'
_journal_page_first 5341
_journal_paper_doi 10.1021/cg101300n
_journal_volume 10
_journal_year 2010
_chemical_formula_moiety 'C7 H5 N3 O6, C14 H10'
_chemical_formula_sum 'C21 H15 N3 O6'
_chemical_formula_weight 405.36
_chemical_melting_point 373.4
_chemical_name_common 'TNT : phenanthrene'
_chemical_name_systematic
; 
 2,4,6-trinitrotoluene : phenanthrene
;
_space_group_IT_number 19
_symmetry_cell_setting orthorhombic
_symmetry_Int_Tables_number 19
_symmetry_space_group_name_Hall 'P 2ac 2ab'
_symmetry_space_group_name_H-M 'P 21 21 21'
_atom_sites_solution_hydrogens geom
_atom_sites_solution_primary direct
_atom_sites_solution_secondary difmap
_audit_creation_method SHELXL-97
_cell_angle_alpha 90.00
_cell_angle_beta 90.00
_cell_angle_gamma 90.00
_cell_formula_units_Z 4
_cell_length_a 7.07587(16)
_cell_length_b 9.2294(2)
_cell_length_c 27.7299(7)
_cell_measurement_reflns_used 9444
_cell_measurement_temperature 95(2)
_cell_measurement_theta_max 66.61
_cell_measurement_theta_min 6.78
_cell_volume 1810.93(7)
_computing_cell_refinement PROCESS-AUTO
_computing_data_collection PROCESS-AUTO
_computing_data_reduction PROCESS
_computing_molecular_graphics 'CrystalStructure 4.0 (Rigaku, 2009)'
_computing_publication_material 'CrystalStructure 4.0 (Rigaku, 2009)'
_computing_structure_refinement 'SHELXL-97 (Sheldrick, 1997)'
_computing_structure_solution 'SIR92 (Altomare, et al., 1994)'
_diffrn_ambient_temperature 95(2)
_diffrn_measured_fraction_theta_full 0.994
_diffrn_measured_fraction_theta_max 0.994
_diffrn_measurement_device_type 'Rigaku R-AXIS RAPID imaging plate'
_diffrn_measurement_method \w
_diffrn_radiation_monochromator graphite
_diffrn_radiation_source 'fine-focus sealed tube'
_diffrn_radiation_type CuK\a
_diffrn_radiation_wavelength 1.54187
_diffrn_reflns_av_R_equivalents 0.0169
_diffrn_reflns_av_sigmaI/netI 0.0180
_diffrn_reflns_limit_h_max 8
_diffrn_reflns_limit_h_min -8
_diffrn_reflns_limit_k_max 7
_diffrn_reflns_limit_k_min -10
_diffrn_reflns_limit_l_max 33
_diffrn_reflns_limit_l_min -31
_diffrn_reflns_number 10961
_diffrn_reflns_theta_full 66.57
_diffrn_reflns_theta_max 66.57
_diffrn_reflns_theta_min 6.78
_diffrn_standards_number 0
_exptl_absorpt_coefficient_mu 0.937
_exptl_absorpt_correction_T_max 0.9204
_exptl_absorpt_correction_T_min 0.7729
_exptl_absorpt_correction_type multi-scan
_exptl_absorpt_process_details
;
    Higashi, T. (1995). Program for Absorption Correction.
    Rigaku Corporation, Tokyo, Japan.
;
_exptl_crystal_colour 'light yellow'
_exptl_crystal_density_diffrn 1.487
_exptl_crystal_density_method 'not measured'
_exptl_crystal_description blade
_exptl_crystal_F_000 840
_exptl_crystal_size_max 0.29
_exptl_crystal_size_mid 0.17
_exptl_crystal_size_min 0.09
_refine_diff_density_max 1.093
_refine_diff_density_min -0.420
_refine_diff_density_rms 0.081
_refine_ls_abs_structure_details 'Flack H D (1983), Acta Cryst. A39, 876-881'
_refine_ls_abs_structure_Flack 0.0(6)
_refine_ls_extinction_method none
_refine_ls_goodness_of_fit_ref 1.096
_refine_ls_hydrogen_treatment riding
_refine_ls_matrix_type full
_refine_ls_number_parameters 308
_refine_ls_number_reflns 3113
_refine_ls_number_restraints 0
_refine_ls_restrained_S_all 1.096
_refine_ls_R_factor_all 0.1001
_refine_ls_R_factor_gt 0.0876
_refine_ls_shift/su_max 0.000
_refine_ls_shift/su_mean 0.000
_refine_ls_structure_factor_coef Fsqd
_refine_ls_weighting_details 'calc w=1/[\s^2^(Fo^2^)+(0.1014P)^2^+4.1696P] where P=(Fo^2^+2Fc^2^)/3'
_refine_ls_weighting_scheme calc
_refine_ls_wR_factor_gt 0.2273
_refine_ls_wR_factor_ref 0.2412
_reflns_number_gt 2726
_reflns_number_total 3113
_reflns_threshold_expression >2sigma(I)
_cod_data_source_file cg101300n_si_002.cif
_cod_data_source_block TNT:phenan
_cod_original_cell_volume 1810.92(8)
_cod_database_code 4502159

loop_
_symmetry_equiv_pos_as_xyz
'x, y, z'
'x+1/2, -y+1/2, -z'
'-x, y+1/2, -z+1/2'
'-x+1/2, -y, z+1/2'

loop_
_atom_site_label
_atom_site_type_symbol
_atom_site_fract_x
_atom_site_fract_y
_atom_site_fract_z
_atom_site_U_iso_or_equiv
_atom_site_adp_type
_atom_site_occupancy
_atom_site_symmetry_multiplicity
_atom_site_calc_flag
_atom_site_refinement_flags
O1A O 0.9853(10) 0.2571(7) 0.4516(2) 0.0589(18) Uani 0.62 1 d P
O2A O 0.7631(11) 0.1249(7) 0.4820(2) 0.0558(17) Uani 0.62 1 d P
O3 O 0.7121(5) -0.3453(4) 0.41297(16) 0.0532(10) Uani 1 1 d .
O4 O 0.7208(6) -0.3603(5) 0.33499(16) 0.0638(12) Uani 1 1 d .
O5A O 0.8097(11) 0.0361(7) 0.2389(2) 0.0499(15) Uani 0.63 1 d P
O6A O 1.0188(9) 0.1920(9) 0.2627(3) 0.0566(19) Uani 0.63 1 d P
O1B O 0.8339(13) 0.2876(10) 0.4642(4) 0.042(2) Uani 0.38 1 d P
O2B O 0.9316(14) 0.0840(10) 0.4949(3) 0.041(2) Uani 0.38 1 d P
O5B O 0.961(2) 0.0713(15) 0.2462(4) 0.060(4) Uani 0.37 1 d P
O6B O 0.9132(16) 0.2852(12) 0.2768(4) 0.054(3) Uani 0.37 1 d P
N1 N 0.8736(6) 0.1608(5) 0.45328(18) 0.0461(11) Uani 1 1 d .
N2 N 0.7380(6) -0.2930(5) 0.37322(18) 0.0447(11) Uani 1 1 d .
N3 N 0.9086(7) 0.1139(9) 0.2731(3) 0.075(2) Uani 1 1 d .
C1 C 0.9517(11) 0.3092(7) 0.3591(3) 0.086(3) Uani 1 1 d .
H1 H 0.8504 0.3692 0.3725 0.103 Uiso 1 1 calc R
H2 H 0.9697 0.3334 0.3249 0.103 Uiso 1 1 calc R
H3 H 1.0693 0.3274 0.3767 0.103 Uiso 1 1 calc R
C2 C 0.8995(7) 0.1521(6) 0.3636(2) 0.0476(15) Uani 1 1 d .
C3 C 0.8625(7) 0.0818(5) 0.4069(2) 0.0394(11) Uani 1 1 d .
C4 C 0.8104(6) -0.0608(5) 0.41126(18) 0.0345(10) Uani 1 1 d .
H4 H 0.7867 -0.1031 0.4419 0.041 Uiso 1 1 calc R
C5 C 0.7939(6) -0.1397(5) 0.36985(18) 0.0347(10) Uani 1 1 d .
C6 C 0.8275(7) -0.0816(6) 0.32539(18) 0.0407(12) Uani 1 1 d .
H5 H 0.8150 -0.1387 0.2971 0.049 Uiso 1 1 calc R
C7 C 0.8800(7) 0.0622(7) 0.3226(2) 0.0487(15) Uani 1 1 d .
C8 C 0.4098(8) 1.1982(7) 0.4075(4) 0.083(3) Uani 1 1 d .
H6 H 0.4000 1.1924 0.4417 0.099 Uiso 1 1 calc R
C9 C 0.4621(9) 1.3281(8) 0.3819(3) 0.075(2) Uani 1 1 d .
H7 H 0.4905 1.4115 0.4007 0.090 Uiso 1 1 calc R
C10 C 0.4744(8) 1.3412(8) 0.3324(4) 0.076(2) Uani 1 1 d .
H16 H 0.5071 1.4322 0.3186 0.092 Uiso 1 1 calc R
C11 C 0.4404(8) 1.2256(9) 0.3027(3) 0.078(3) Uani 1 1 d .
H8 H 0.4513 1.2336 0.2687 0.094 Uiso 1 1 calc R
C12 C 0.3859(7) 1.0878(6) 0.3260(3) 0.0603(18) Uani 1 1 d .
C13 C 0.3576(9) 0.9756(9) 0.2976(2) 0.0657(19) Uani 1 1 d .
H9 H 0.3722 0.9859 0.2637 0.079 Uiso 1 1 calc R
C14 C 0.3052(9) 0.8385(7) 0.3173(2) 0.0611(17) Uani 1 1 d .
H10 H 0.2873 0.7585 0.2962 0.073 Uiso 1 1 calc R
C15 C 0.2799(8) 0.8195(8) 0.3664(2) 0.0631(19) Uani 1 1 d .
C16 C 0.2170(8) 0.6826(7) 0.3846(2) 0.0552(16) Uani 1 1 d .
H11 H 0.1948 0.6027 0.3638 0.066 Uiso 1 1 calc R
C17 C 0.1901(8) 0.6714(7) 0.4338(2) 0.0574(16) Uani 1 1 d .
H12 H 0.1466 0.5832 0.4475 0.069 Uiso 1 1 calc R
C18 C 0.2269(9) 0.7894(7) 0.4627(2) 0.0584(16) Uani 1 1 d .
H13 H 0.2085 0.7794 0.4965 0.070 Uiso 1 1 calc R
C19 C 0.2889(9) 0.9214(8) 0.4454(3) 0.0635(17) Uani 1 1 d .
H14 H 0.3140 0.9989 0.4670 0.076 Uiso 1 1 calc R
C20 C 0.3139(7) 0.9393(6) 0.3969(3) 0.0577(17) Uani 1 1 d .
C21 C 0.3750(8) 1.0810(8) 0.3764(3) 0.067(2) Uani 1 1 d .

loop_
_atom_site_aniso_label
_atom_site_aniso_U_11
_atom_site_aniso_U_22
_atom_site_aniso_U_33
_atom_site_aniso_U_23
_atom_site_aniso_U_13
_atom_site_aniso_U_12
O1A 0.058(4) 0.057(4) 0.062(4) -0.029(3) 0.002(3) -0.009(4)
O2A 0.078(5) 0.055(4) 0.035(3) 0.001(3) 0.008(3) -0.003(4)
O3 0.050(2) 0.0385(19) 0.071(3) 0.0117(19) 0.000(2) -0.0068(18)
O4 0.058(3) 0.057(2) 0.077(3) -0.023(2) 0.002(2) 0.004(2)
O5A 0.065(5) 0.048(3) 0.036(3) -0.008(3) 0.004(3) -0.003(3)
O6A 0.040(4) 0.071(5) 0.060(4) 0.036(4) -0.005(3) -0.017(4)
O1B 0.033(5) 0.034(5) 0.060(6) -0.024(4) 0.003(4) 0.006(4)
O2B 0.046(5) 0.039(5) 0.038(5) 0.006(4) -0.001(4) 0.002(4)
O5B 0.081(10) 0.062(8) 0.036(6) 0.020(6) 0.016(7) 0.021(8)
O6B 0.052(6) 0.048(6) 0.063(7) 0.025(5) 0.007(5) 0.003(5)
N1 0.035(2) 0.039(2) 0.064(3) -0.012(2) 0.005(2) -0.001(2)
N2 0.030(2) 0.040(2) 0.064(3) -0.003(2) 0.006(2) 0.0048(18)
N3 0.033(3) 0.122(6) 0.071(4) 0.064(4) 0.020(3) 0.024(4)
C1 0.074(5) 0.035(3) 0.147(7) 0.036(4) 0.062(5) 0.015(3)
C2 0.027(2) 0.034(3) 0.082(4) 0.024(3) 0.018(2) 0.014(2)
C3 0.029(2) 0.031(2) 0.058(3) 0.010(2) 0.010(2) 0.004(2)
C4 0.031(2) 0.033(2) 0.040(2) 0.004(2) 0.007(2) 0.007(2)
C5 0.026(2) 0.034(2) 0.044(2) 0.004(2) 0.001(2) 0.0094(19)
C6 0.027(2) 0.057(3) 0.037(2) 0.004(2) 0.0052(19) 0.011(2)
C7 0.029(2) 0.064(4) 0.053(3) 0.028(3) 0.012(2) 0.018(3)
C8 0.020(3) 0.044(4) 0.185(8) -0.039(5) -0.001(4) -0.004(2)
C9 0.035(3) 0.061(4) 0.128(7) 0.028(4) -0.012(4) -0.010(3)
C10 0.029(3) 0.044(3) 0.156(8) 0.020(5) 0.001(4) -0.006(3)
C11 0.023(3) 0.092(6) 0.119(6) 0.063(5) 0.021(3) 0.019(3)
C12 0.022(2) 0.038(3) 0.121(6) -0.005(4) 0.002(3) 0.001(2)
C13 0.039(3) 0.101(6) 0.058(4) 0.000(4) 0.006(3) 0.010(3)
C14 0.052(4) 0.057(4) 0.074(4) -0.023(3) -0.004(3) 0.004(3)
C15 0.028(3) 0.091(5) 0.071(4) 0.047(4) 0.011(3) 0.025(3)
C16 0.033(3) 0.056(4) 0.076(4) 0.020(3) 0.002(3) 0.014(3)
C17 0.041(3) 0.051(3) 0.080(4) 0.029(3) -0.005(3) 0.006(3)
C18 0.055(4) 0.056(4) 0.064(4) 0.026(3) -0.016(3) 0.000(3)
C19 0.048(3) 0.064(4) 0.078(4) 0.025(3) -0.020(3) -0.001(3)
C20 0.026(3) 0.035(3) 0.112(5) 0.013(3) -0.009(3) -0.003(2)
C21 0.027(3) 0.092(5) 0.081(5) 0.043(4) 0.012(3) 0.026(3)

loop_
_atom_type_symbol
_atom_type_description
_atom_type_scat_dispersion_real
_atom_type_scat_dispersion_imag
_atom_type_scat_source
C C 0.0181 0.0091 'International Tables Vol C Tables 4.2.6.8 and 6.1.1.4'
H H 0.0000 0.0000 'International Tables Vol C Tables 4.2.6.8 and 6.1.1.4'
N N 0.0311 0.0180 'International Tables Vol C Tables 4.2.6.8 and 6.1.1.4'
O O 0.0492 0.0322 'International Tables Vol C Tables 4.2.6.8 and 6.1.1.4'

loop_
_geom_angle_atom_site_label_1
_geom_angle_atom_site_label_2
_geom_angle_atom_site_label_3
_geom_angle
O1B O1A N1 63.7(6)
N1 O2A O2B 69.9(6)
N1 O2A O1B 48.4(4)
O2B O2A O1B 93.9(7)
O5B O5A N3 41.4(7)
N3 O6A O6B 86.8(9)
N3 O6A O5B 44.8(6)
O6B O6A O5B 122.8(10)
O1A O1B N1 59.3(5)
O1A O1B O2A 98.6(7)
N1 O1B O2A 44.5(4)
O2A O2B N1 50.5(4)
N3 O5B O5A 83.7(14)
N3 O5B O6A 57.6(10)
O5A O5B O6A 128.3(13)
O6A O6B N3 43.9(5)
O2A N1 O1A 133.2(6)
O2A N1 O1B 87.1(6)
O1A N1 O1B 57.0(6)
O2A N1 O2B 59.6(6)
O1A N1 O2B 102.3(6)
O1B N1 O2B 109.8(7)
O2A N1 C3 114.7(5)
O1A N1 C3 111.7(5)
O1B N1 C3 131.6(7)
O2B N1 C3 118.5(5)
O3 N2 O4 124.3(5)
O3 N2 C5 118.6(4)
O4 N2 C5 117.1(5)
O5B N3 O6A 77.6(11)
O5B N3 O5A 54.9(13)
O6A N3 O5A 121.5(8)
O5B N3 C7 132.3(11)
O6A N3 C7 123.6(8)
O5A N3 C7 113.8(6)
O5B N3 O6B 118.2(11)
O6A N3 O6B 49.3(7)
O5A N3 O6B 125.1(6)
C7 N3 O6B 105.4(8)
C2 C1 H1 109.5
C2 C1 H2 109.5
H1 C1 H2 109.5
C2 C1 H3 109.5
H1 C1 H3 109.5
H2 C1 H3 109.5
C3 C2 C7 113.7(5)
C3 C2 C1 124.7(6)
C7 C2 C1 121.6(6)
C4 C3 C2 125.0(5)
C4 C3 N1 114.2(4)
C2 C3 N1 120.7(5)
C5 C4 C3 117.4(5)
C5 C4 H4 121.3
C3 C4 H4 121.3
C4 C5 C6 122.4(5)
C4 C5 N2 118.8(4)
C6 C5 N2 118.8(5)
C5 C6 C7 118.3(5)
C5 C6 H5 120.8
C7 C6 H5 120.8
C6 C7 C2 123.1(5)
C6 C7 N3 113.7(6)
C2 C7 N3 123.2(6)
C21 C8 C9 112.5(9)
C21 C8 H6 123.8
C9 C8 H6 123.8
C10 C9 C8 125.4(8)
C10 C9 H7 117.3
C8 C9 H7 117.3
C11 C10 C9 121.2(7)
C11 C10 H16 119.4
C9 C10 H16 119.4
C10 C11 C12 117.0(7)
C10 C11 H8 121.5
C12 C11 H8 121.5
C13 C12 C21 123.6(7)
C13 C12 C11 117.1(8)
C21 C12 C11 119.3(7)
C12 C13 C14 120.5(6)
C12 C13 H9 119.7
C14 C13 H9 119.7
C15 C14 C13 121.5(6)
C15 C14 H10 119.3
C13 C14 H10 119.3
C14 C15 C20 117.9(6)
C14 C15 C16 120.0(7)
C20 C15 C16 122.1(6)
C17 C16 C15 117.3(7)
C17 C16 H11 121.4
C15 C16 H11 121.4
C18 C17 C16 119.3(6)
C18 C17 H12 120.3
C16 C17 H12 120.3
C17 C18 C19 123.8(6)
C17 C18 H13 118.1
C19 C18 H13 118.1
C20 C19 C18 119.3(7)
C20 C19 H14 120.4
C18 C19 H14 120.4
C19 C20 C15 118.2(5)
C19 C20 C21 121.3(6)
C15 C20 C21 120.5(7)
C12 C21 C8 124.6(7)
C12 C21 C20 115.9(7)
C8 C21 C20 119.4(7)

loop_
_geom_bond_atom_site_label_1
_geom_bond_atom_site_label_2
_geom_bond_distance
O1A O1B 1.161(11)
O1A N1 1.191(8)
O2A N1 1.164(7)
O2A O2B 1.300(12)
O2A O1B 1.659(12)
O3 N2 1.217(6)
O4 N2 1.234(6)
O5A O5B 1.135(17)
O5A N3 1.380(11)
O6A N3 1.100(8)
O6A O6B 1.204(13)
O6A O5B 1.273(16)
O1B N1 1.241(10)
O2B N1 1.415(10)
O5B N3 0.919(12)
O6B N3 1.585(14)
N1 C3 1.480(7)
N2 C5 1.473(6)
N3 C7 1.469(8)
C1 C2 1.502(8)
C1 H1 0.9800
C1 H2 0.9800
C1 H3 0.9800
C2 C3 1.390(7)
C2 C7 1.413(9)
C3 C4 1.373(7)
C4 C5 1.364(7)
C4 H4 0.9500
C5 C6 1.365(7)
C6 C7 1.380(9)
C6 H5 0.9500
C8 C21 1.406(11)
C8 C9 1.442(11)
C8 H6 0.9500
C9 C10 1.383(12)
C9 H7 0.9500
C10 C11 1.368(11)
C10 H16 0.9500
C11 C12 1.478(9)
C11 H8 0.9500
C12 C13 1.316(10)
C12 C21 1.401(10)
C13 C14 1.427(10)
C13 H9 0.9500
C14 C15 1.384(9)
C14 H10 0.9500
C15 C20 1.414(10)
C15 C16 1.432(9)
C16 C17 1.380(9)
C16 H11 0.9500
C17 C18 1.378(9)
C17 H12 0.9500
C18 C19 1.380(9)
C18 H13 0.9500
C19 C20 1.368(9)
C19 H14 0.9500
C20 C21 1.489(9)

loop_
_geom_torsion_atom_site_label_1
_geom_torsion_atom_site_label_2
_geom_torsion_atom_site_label_3
_geom_torsion_atom_site_label_4
_geom_torsion
N1 O1A O1B O2A 21.9(5)
N1 O2A O1B O1A -27.2(6)
O2B O2A O1B O1A 31.3(8)
O2B O2A O1B N1 58.5(7)
O1B O2A O2B N1 -42.7(5)
N3 O5A O5B O6A -39.3(10)
O6B O6A O5B N3 -42.1(12)
N3 O6A O5B O5A 48.2(13)
O6B O6A O5B O5A 6(2)
O5B O6A O6B N3 28.2(8)
O2B O2A N1 O1A -77.7(10)
O1B O2A N1 O1A 37.3(8)
O2B O2A N1 O1B -115.0(7)
O1B O2A N1 O2B 115.0(7)
O2B O2A N1 C3 109.8(6)
O1B O2A N1 C3 -135.2(7)
O1B O1A N1 O2A -46.2(10)
O1B O1A N1 O2B -105.8(8)
O1B O1A N1 C3 126.5(7)
O1A O1B N1 O2A 148.2(7)
O2A O1B N1 O1A -148.2(7)
O1A O1B N1 O2B 92.1(7)
O2A O1B N1 O2B -56.2(6)
O1A O1B N1 C3 -90.7(8)
O2A O1B N1 C3 121.1(8)
O2A O2B N1 O1A 133.2(6)
O2A O2B N1 O1B 74.2(7)
O2A O2B N1 C3 -103.5(6)
O5A O5B N3 O6A -143.9(8)
O6A O5B N3 O5A 143.9(8)
O5A O5B N3 C7 91.5(15)
O6A O5B N3 C7 -124.6(14)
O5A O5B N3 O6B -114.9(11)
O6A O5B N3 O6B 29.1(10)
O6B O6A N3 O5B 145.6(11)
O6B O6A N3 O5A 111.3(9)
O5B O6A N3 O5A -34.4(10)
O6B O6A N3 C7 -81.3(9)
O5B O6A N3 C7 133.0(12)
O5B O6A N3 O6B -145.6(11)
O5B O5A N3 O6A 42.4(11)
O5B O5A N3 C7 -126.1(12)
O5B O5A N3 O6B 102.2(12)
O6A O6B N3 O5B -38.7(13)
O6A O6B N3 O5A -103.7(10)
O6A O6B N3 C7 121.4(7)
C7 C2 C3 C4 -0.4(7)
C1 C2 C3 C4 178.4(5)
C7 C2 C3 N1 -179.1(4)
C1 C2 C3 N1 -0.3(8)
O2A N1 C3 C4 -34.1(7)
O1A N1 C3 C4 151.7(5)
O1B N1 C3 C4 -143.8(7)
O2B N1 C3 C4 33.3(7)
O2A N1 C3 C2 144.6(6)
O1A N1 C3 C2 -29.5(7)
O1B N1 C3 C2 35.0(9)
O2B N1 C3 C2 -147.9(6)
C2 C3 C4 C5 0.1(7)
N1 C3 C4 C5 178.8(4)
C3 C4 C5 C6 0.2(7)
C3 C4 C5 N2 -179.9(4)
O3 N2 C5 C4 -1.5(6)
O4 N2 C5 C4 178.6(4)
O3 N2 C5 C6 178.4(4)
O4 N2 C5 C6 -1.5(6)
C4 C5 C6 C7 0.0(7)
N2 C5 C6 C7 -179.9(4)
C5 C6 C7 C2 -0.4(7)
C5 C6 C7 N3 -178.8(4)
C3 C2 C7 C6 0.6(7)
C1 C2 C7 C6 -178.3(5)
C3 C2 C7 N3 178.8(4)
C1 C2 C7 N3 -0.1(8)
O5B N3 C7 C6 -38.6(19)
O6A N3 C7 C6 -143.6(9)
O5A N3 C7 C6 24.7(7)
O6B N3 C7 C6 165.4(6)
O5B N3 C7 C2 143.0(18)
O6A N3 C7 C2 38.1(11)
O5A N3 C7 C2 -153.6(6)
O6B N3 C7 C2 -13.0(8)
C21 C8 C9 C10 1.3(9)
C8 C9 C10 C11 -1.6(10)
C9 C10 C11 C12 1.4(9)
C10 C11 C12 C13 -178.4(5)
C10 C11 C12 C21 -1.1(8)
C21 C12 C13 C14 2.6(9)
C11 C12 C13 C14 179.8(5)
C12 C13 C14 C15 0.9(9)
C13 C14 C15 C20 -2.1(9)
C13 C14 C15 C16 176.5(5)
C14 C15 C16 C17 -178.5(6)
C20 C15 C16 C17 0.1(8)
C15 C16 C17 C18 -1.0(8)
C16 C17 C18 C19 0.5(9)
C17 C18 C19 C20 0.9(10)
C18 C19 C20 C15 -1.8(8)
C18 C19 C20 C21 178.1(5)
C14 C15 C20 C19 179.9(5)
C16 C15 C20 C19 1.3(8)
C14 C15 C20 C21 0.0(8)
C16 C15 C20 C21 -178.6(5)
C13 C12 C21 C8 178.1(6)
C11 C12 C21 C8 1.0(8)
C13 C12 C21 C20 -4.5(8)
C11 C12 C21 C20 178.4(5)
C9 C8 C21 C12 -1.0(8)
C9 C8 C21 C20 -178.3(5)
C19 C20 C21 C12 -176.7(5)
C15 C20 C21 C12 3.1(7)
C19 C20 C21 C8 0.8(8)
C15 C20 C21 C8 -179.4(5)
